data_4504577
loop_
_publ_author_name
'Kalisiak, Jaros\/law'
'Jurczak, Janusz'

_publ_section_title
;
 Asymmetric Crystallization of an Achiral Lariat-type Macrocyclic Compound
;
_journal_issue 1
_journal_name_full 'Crystal Growth &amp; Design'
_journal_page_first 20
_journal_paper_doi 10.1021/cg050325x
_journal_volume 6
_journal_year 2006
_chemical_formula_sum 'C27 H28 N2 O7.25'
_chemical_formula_weight 496.51
_chemical_name_systematic
; 
 ? 
;
_space_group_IT_number 19
_symmetry_cell_setting orthorhombic
_symmetry_space_group_name_Hall 'P 2ac 2ab'
_symmetry_space_group_name_H-M 'P 21 21 21'
_atom_sites_solution_hydrogens geom
_atom_sites_solution_primary direct
_atom_sites_solution_secondary difmap
_audit_creation_method SHELXL-97
_cell_angle_alpha 90.00
_cell_angle_beta 90.00
_cell_angle_gamma 90.00
_cell_formula_units_Z 4
_cell_length_a 10.634(2)
_cell_length_b 11.958(2)
_cell_length_c 19.734(4)
_cell_measurement_temperature 170(1)
_cell_measurement_theta_max 35
_cell_measurement_theta_min 3
_cell_volume 2509.4(8)
_computing_cell_refinement CrysAlisRED
_computing_data_collection CrysAlisCCD
_computing_data_reduction CrysAlisRED
_computing_molecular_graphics 'Diamond 2.1'
_computing_publication_material SHELXTL-97
_computing_structure_refinement 'SHELXL-97 (Sheldrick, 1997)'
_computing_structure_solution 'SHELXS-97 (Sheldrick, 1990)'
_diffrn_ambient_temperature 170(1)
_diffrn_detector_area_resol_mean 1024
_diffrn_measured_fraction_theta_full 0.992
_diffrn_measured_fraction_theta_max 0.992
_diffrn_measurement_device_type KM4CCD
_diffrn_measurement_method 'omega scan'
_diffrn_radiation_monochromator graphite
_diffrn_radiation_source 'fine-focus sealed tube'
_diffrn_radiation_type MoK\a
_diffrn_radiation_wavelength 0.71073
_diffrn_reflns_av_R_equivalents 0.0390
_diffrn_reflns_av_sigmaI/netI 0.0462
_diffrn_reflns_limit_h_max 19
_diffrn_reflns_limit_h_min -19
_diffrn_reflns_limit_k_max 21
_diffrn_reflns_limit_k_min -21
_diffrn_reflns_limit_l_max 35
_diffrn_reflns_limit_l_min -35
_diffrn_reflns_number 125114
_diffrn_reflns_theta_full 39.64
_diffrn_reflns_theta_max 39.64
_diffrn_reflns_theta_min 2.56
_diffrn_standards_decay_% 2
_diffrn_standards_interval_count '50 frames'
_diffrn_standards_number '1 frame'
_exptl_absorpt_coefficient_mu 0.096
_exptl_crystal_colour colourless
_exptl_crystal_density_diffrn 1.314
_exptl_crystal_density_method 'not measured'
_exptl_crystal_description prismatic
_exptl_crystal_F_000 1048
_exptl_crystal_size_max 0.85
_exptl_crystal_size_mid 0.60
_exptl_crystal_size_min 0.38
_refine_diff_density_max 0.434
_refine_diff_density_min -0.319
_refine_diff_density_rms 0.088
_refine_ls_abs_structure_details 'Flack H D (1983), Acta Cryst. A39, 876-881'
_refine_ls_abs_structure_Flack 0.2(6)
_refine_ls_extinction_coef 0.0132(14)
_refine_ls_extinction_expression Fc^*^=kFc[1+0.001xFc^2^\l^3^/sin(2\q)]^-1/4^
_refine_ls_extinction_method SHELXL
_refine_ls_goodness_of_fit_ref 0.870
_refine_ls_hydrogen_treatment mixed
_refine_ls_matrix_type full
_refine_ls_number_parameters 440
_refine_ls_number_reflns 15029
_refine_ls_number_restraints 0
_refine_ls_restrained_S_all 0.870
_refine_ls_R_factor_all 0.0918
_refine_ls_R_factor_gt 0.0509
_refine_ls_shift/su_max 0.001
_refine_ls_shift/su_mean 0.000
_refine_ls_structure_factor_coef Fsqd
_refine_ls_weighting_details 'calc w=1/[\s^2^(Fo^2^)+(0.0879P)^2^+0.0000P] where P=(Fo^2^+2Fc^2^)/3'
_refine_ls_weighting_scheme calc
_refine_ls_wR_factor_gt 0.1314
_refine_ls_wR_factor_ref 0.1515
_reflns_number_gt 7819
_reflns_number_total 15029
_reflns_threshold_expression >2sigma(I)
_cod_data_source_file cg050325xsi20050707_063022.cif
_cod_data_source_block jk_x4
_cod_depositor_comments
;
The following automatic conversions were performed:

'_symmetry_cell_setting' value 'Orthorhombic' changed to
'orthorhombic' according to
/home/saulius/struct/CIF-dictionaries/cif_core.dic dictionary named
'cif_core.dic' version 2.4.1 from 2010-06-29.

Automatic conversion script
Id: cif_fix_values 1715 2011-07-08 13:25:40Z adriana 
;
_cod_original_cell_volume 2509.5(9)
_cod_original_sg_symbol_H-M P2(1)2(1)2(1)
_cod_database_code 4504577

loop_
_symmetry_equiv_pos_as_xyz
'x, y, z'
'-x+1/2, -y, z+1/2'
'-x, y+1/2, -z+1/2'
'x+1/2, -y+1/2, -z'

loop_
_atom_site_label
_atom_site_type_symbol
_atom_site_fract_x
_atom_site_fract_y
_atom_site_fract_z
_atom_site_U_iso_or_equiv
_atom_site_adp_type
_atom_site_occupancy
_atom_site_symmetry_multiplicity
_atom_site_calc_flag
_atom_site_refinement_flags
C1 C -0.11906(14) 1.08181(10) 1.00699(6) 0.0387(3) Uani 1 1 d .
C2 C -0.10462(11) 1.07478(9) 0.93672(6) 0.0325(2) Uani 1 1 d .
C3 C -0.19934(11) 1.11207(9) 0.89422(6) 0.0337(2) Uani 1 1 d .
O4 O -0.17590(10) 1.11044(8) 0.82563(5) 0.0418(2) Uani 1 1 d .
C5 C -0.26080(14) 1.04814(14) 0.78413(8) 0.0468(3) Uani 1 1 d .
C6 C -0.19874(14) 0.94694(11) 0.75179(6) 0.0398(3) Uani 1 1 d .
O6 O -0.25461(12) 0.89829(10) 0.70550(5) 0.0543(3) Uani 1 1 d .
N7 N -0.08752(10) 0.91510(9) 0.77611(5) 0.03305(19) Uani 1 1 d .
C8 C -0.02232(13) 0.81886(10) 0.74801(6) 0.0354(2) Uani 1 1 d .
C9 C -0.07285(13) 0.70875(10) 0.77399(6) 0.0336(2) Uani 1 1 d .
O10 O -0.03251(8) 0.69594(7) 0.84255(4) 0.03288(17) Uani 1 1 d .
C11 C -0.07359(10) 0.60166(8) 0.87513(5) 0.02723(18) Uani 1 1 d .
C12 C -0.03407(10) 0.58934(8) 0.94248(5) 0.02750(18) Uani 1 1 d .
O13 O 0.04323(9) 0.67136(7) 0.96672(4) 0.03500(18) Uani 1 1 d .
C14 C 0.09486(14) 0.65449(10) 1.03283(7) 0.0389(3) Uani 1 1 d .
C15 C 0.17549(16) 0.75511(12) 1.04882(8) 0.0460(3) Uani 1 1 d .
N16 N 0.10151(14) 0.85682(9) 1.05371(6) 0.0433(3) Uani 1 1 d .
C17 C 0.03997(17) 0.88565(12) 1.10984(6) 0.0468(3) Uani 1 1 d .
O17 O 0.03971(16) 0.83071(10) 1.16245(5) 0.0630(4) Uani 1 1 d .
C18 C -0.0375(2) 0.99124(15) 1.10688(7) 0.0582(4) Uani 1 1 d .
H16B H -0.1259 0.9729 1.1115 0.070 Uiso 1 1 calc R
H16A H -0.0143 1.0401 1.1441 0.070 Uiso 1 1 calc R
O19 O -0.01695(12) 1.04759(9) 1.04364(5) 0.0502(3) Uani 1 1 d .
C20 C -0.22945(15) 1.12374(11) 1.03452(8) 0.0453(3) Uani 1 1 d .
C21 C -0.32402(14) 1.15752(11) 0.99155(8) 0.0461(3) Uani 1 1 d .
C22 C -0.31074(13) 1.15322(10) 0.92158(8) 0.0413(3) Uani 1 1 d .
C23 C -0.15025(11) 0.52098(10) 0.84581(6) 0.0328(2) Uani 1 1 d .
C24 C -0.18829(12) 0.42786(10) 0.88344(7) 0.0361(2) Uani 1 1 d .
C25 C -0.15105(11) 0.41685(10) 0.95000(7) 0.0358(2) Uani 1 1 d .
C26 C -0.07474(11) 0.49799(9) 0.97969(6) 0.0322(2) Uani 1 1 d .
O27 O -0.00097(8) 1.02365(7) 0.90869(5) 0.03557(18) Uani 1 1 d .
C28 C 0.11059(11) 1.09173(11) 0.90731(6) 0.0358(2) Uani 1 1 d .
C29 C 0.21093(11) 1.02903(13) 0.87054(6) 0.0395(3) Uani 1 1 d .
C30 C 0.21478(13) 0.91268(15) 0.87094(7) 0.0464(3) Uani 1 1 d .
C31 C 0.31150(17) 0.8558(2) 0.83723(10) 0.0640(5) Uani 1 1 d .
C32 C 0.40253(17) 0.9161(3) 0.80237(9) 0.0751(7) Uani 1 1 d .
C33 C 0.39783(16) 1.0310(3) 0.80077(9) 0.0752(7) Uani 1 1 d .
C34 C 0.30271(13) 1.08908(18) 0.83492(8) 0.0549(4) Uani 1 1 d .
H5A H -0.286(2) 1.093(2) 0.7467(11) 0.070(6) Uiso 1 1 d .
H5B H -0.326(2) 1.0191(18) 0.8151(10) 0.062(6) Uiso 1 1 d .
H7 H -0.0662(18) 0.9469(15) 0.8119(9) 0.043(4) Uiso 1 1 d .
H8A H 0.0657(16) 0.8205(13) 0.7578(8) 0.031(3) Uiso 1 1 d .
H8B H -0.0336(18) 0.8267(16) 0.6982(9) 0.048(5) Uiso 1 1 d .
H9A H -0.1674(19) 0.7089(15) 0.7758(9) 0.045(4) Uiso 1 1 d .
H9B H -0.0373(15) 0.6468(14) 0.7475(8) 0.036(4) Uiso 1 1 d .
H14A H 0.0348(18) 0.6497(15) 1.0617(9) 0.043(4) Uiso 1 1 d .
H14B H 0.1507(15) 0.5807(14) 1.0334(8) 0.035(4) Uiso 1 1 d .
H15A H 0.223(2) 0.731(2) 1.0974(12) 0.077(7) Uiso 1 1 d .
H15B H 0.246(2) 0.7583(17) 1.0117(10) 0.056(5) Uiso 1 1 d .
H16 H 0.0898(16) 0.8948(15) 1.0188(9) 0.040(4) Uiso 1 1 d .
H20 H -0.248(2) 1.1243(18) 1.0851(11) 0.061(5) Uiso 1 1 d .
H21 H -0.3979(18) 1.1824(15) 1.0157(9) 0.047(5) Uiso 1 1 d .
H22 H -0.375(2) 1.1733(17) 0.8934(10) 0.052(5) Uiso 1 1 d .
H23 H -0.1685(18) 0.5291(15) 0.7997(9) 0.046(4) Uiso 1 1 d .
H24 H -0.2352(18) 0.3693(15) 0.8601(8) 0.046(4) Uiso 1 1 d .
H25 H -0.1711(19) 0.3431(16) 0.9766(10) 0.054(5) Uiso 1 1 d .
H26 H -0.0401(15) 0.4867(13) 1.0279(8) 0.035(4) Uiso 1 1 d .
H28A H 0.0856(18) 1.1713(17) 0.8854(10) 0.050(5) Uiso 1 1 d .
H28B H 0.1351(19) 1.1166(17) 0.9518(9) 0.052(5) Uiso 1 1 d .
H30 H 0.1490(19) 0.8663(15) 0.8909(9) 0.047(5) Uiso 1 1 d .
H31 H 0.299(2) 0.762(2) 0.8391(12) 0.072(7) Uiso 1 1 d .
H32 H 0.481(4) 0.872(3) 0.7711(15) 0.117(11) Uiso 1 1 d .
H33 H 0.481(3) 1.066(2) 0.7761(13) 0.084(8) Uiso 1 1 d .
H34 H 0.300(3) 1.193(2) 0.8360(13) 0.085(8) Uiso 1 1 d .
O1S O 0.5195(10) 0.7580(7) 0.7033(4) 0.064(3) Uani 0.150(5) 1 d P

loop_
_atom_site_aniso_label
_atom_site_aniso_U_11
_atom_site_aniso_U_22
_atom_site_aniso_U_33
_atom_site_aniso_U_23
_atom_site_aniso_U_13
_atom_site_aniso_U_12
C1 0.0495(7) 0.0303(5) 0.0361(6) -0.0021(4) 0.0088(5) -0.0055(5)
C2 0.0341(5) 0.0254(4) 0.0379(5) -0.0063(4) 0.0085(4) -0.0044(4)
C3 0.0358(5) 0.0254(4) 0.0400(6) -0.0028(4) 0.0047(4) -0.0069(4)
O4 0.0448(5) 0.0412(5) 0.0394(5) -0.0012(4) 0.0021(4) -0.0065(4)
C5 0.0430(7) 0.0527(8) 0.0449(7) -0.0029(6) -0.0115(6) 0.0024(6)
C6 0.0473(7) 0.0429(6) 0.0291(5) 0.0031(5) -0.0085(5) -0.0035(5)
O6 0.0647(7) 0.0590(6) 0.0392(5) -0.0047(5) -0.0224(5) -0.0041(5)
N7 0.0418(5) 0.0315(4) 0.0259(4) 0.0002(3) -0.0051(4) -0.0039(4)
C8 0.0459(7) 0.0346(5) 0.0256(5) 0.0005(4) 0.0034(4) -0.0044(5)
C9 0.0453(6) 0.0312(5) 0.0244(4) -0.0028(4) -0.0025(4) -0.0045(4)
O10 0.0425(4) 0.0284(4) 0.0277(3) 0.0019(3) -0.0035(3) -0.0086(3)
C11 0.0306(4) 0.0219(4) 0.0291(4) -0.0006(3) 0.0024(4) -0.0017(3)
C12 0.0289(4) 0.0237(4) 0.0299(4) -0.0018(3) 0.0011(4) -0.0017(3)
O13 0.0448(4) 0.0297(4) 0.0305(4) 0.0022(3) -0.0078(3) -0.0098(3)
C14 0.0492(7) 0.0343(5) 0.0331(6) 0.0037(4) -0.0093(5) -0.0045(5)
C15 0.0536(8) 0.0382(6) 0.0463(7) -0.0011(5) -0.0188(6) -0.0086(6)
N16 0.0657(8) 0.0353(5) 0.0291(5) -0.0001(4) -0.0079(5) -0.0094(5)
C17 0.0743(10) 0.0394(6) 0.0269(5) -0.0011(5) -0.0070(6) -0.0160(6)
O17 0.1057(10) 0.0531(6) 0.0303(4) 0.0089(4) -0.0069(6) -0.0194(7)
C18 0.0876(12) 0.0573(9) 0.0297(6) 0.0044(6) 0.0085(7) 0.0025(9)
O19 0.0604(6) 0.0531(6) 0.0370(5) 0.0104(4) 0.0039(4) -0.0019(5)
C20 0.0533(8) 0.0347(6) 0.0478(7) -0.0081(5) 0.0198(6) -0.0088(5)
C21 0.0455(7) 0.0288(5) 0.0640(9) -0.0131(5) 0.0233(6) -0.0088(5)
C22 0.0354(6) 0.0290(5) 0.0593(8) -0.0055(5) 0.0058(5) -0.0036(4)
C23 0.0349(5) 0.0299(5) 0.0337(5) -0.0041(4) -0.0002(4) -0.0044(4)
C24 0.0350(5) 0.0298(5) 0.0436(6) -0.0046(4) 0.0025(4) -0.0065(4)
C25 0.0341(5) 0.0271(5) 0.0461(6) 0.0028(4) 0.0056(5) -0.0039(4)
C26 0.0335(5) 0.0290(5) 0.0341(5) 0.0037(4) 0.0026(4) -0.0008(4)
O27 0.0312(4) 0.0338(4) 0.0417(4) -0.0099(3) 0.0052(3) -0.0028(3)
C28 0.0339(5) 0.0403(6) 0.0333(5) -0.0007(5) -0.0002(4) -0.0070(5)
C29 0.0296(5) 0.0607(8) 0.0283(5) 0.0023(5) -0.0044(4) -0.0004(5)
C30 0.0362(6) 0.0624(9) 0.0404(7) -0.0082(6) -0.0015(5) 0.0079(6)
C31 0.0478(9) 0.0906(14) 0.0535(9) -0.0185(9) -0.0072(7) 0.0239(9)
C32 0.0400(8) 0.142(2) 0.0429(8) -0.0028(11) 0.0002(6) 0.0225(11)
C33 0.0320(7) 0.150(2) 0.0433(8) 0.0264(11) 0.0026(6) 0.0105(10)
C34 0.0330(6) 0.0928(13) 0.0388(7) 0.0209(8) -0.0043(5) -0.0043(7)
O1S 0.080(6) 0.060(5) 0.053(5) -0.008(4) -0.009(4) 0.026(4)

loop_
_atom_type_symbol
_atom_type_description
_atom_type_scat_dispersion_real
_atom_type_scat_dispersion_imag
_atom_type_scat_source
C C 0.0033 0.0016 'International Tables Vol C Tables 4.2.6.8 and 6.1.1.4'
H H 0.0000 0.0000 'International Tables Vol C Tables 4.2.6.8 and 6.1.1.4'
N N 0.0061 0.0033 'International Tables Vol C Tables 4.2.6.8 and 6.1.1.4'
O O 0.0106 0.0060 'International Tables Vol C Tables 4.2.6.8 and 6.1.1.4'

loop_
_geom_angle_atom_site_label_1
_geom_angle_atom_site_label_2
_geom_angle_atom_site_label_3
_geom_angle
O19 C1 C20 124.96(12)
O19 C1 C2 114.81(12)
C20 C1 C2 120.21(13)
O27 C2 C3 118.83(11)
O27 C2 C1 120.89(12)
C3 C2 C1 120.11(11)
O4 C3 C2 117.35(11)
O4 C3 C22 122.72(13)
C2 C3 C22 119.88(12)
C3 O4 C5 117.18(11)
O4 C5 C6 112.45(12)
O4 C5 H5A 109.0(15)
C6 C5 H5A 104.4(14)
O4 C5 H5B 105.9(12)
C6 C5 H5B 106.5(13)
H5A C5 H5B 119(2)
O6 C6 N7 123.98(14)
O6 C6 C5 118.49(13)
N7 C6 C5 117.52(11)
C6 N7 C8 120.82(11)
C6 N7 H7 114.6(13)
C8 N7 H7 123.7(13)
N7 C8 C9 113.00(10)
N7 C8 H8A 111.9(10)
C9 C8 H8A 107.3(10)
N7 C8 H8B 104.2(11)
C9 C8 H8B 112.0(11)
H8A C8 H8B 108.4(14)
O10 C9 C8 107.95(9)
O10 C9 H9A 105.5(10)
C8 C9 H9A 111.4(11)
O10 C9 H9B 107.9(10)
C8 C9 H9B 109.9(10)
H9A C9 H9B 113.9(14)
C11 O10 C9 115.94(9)
O10 C11 C23 124.29(10)
O10 C11 C12 115.85(9)
C23 C11 C12 119.86(10)
O13 C12 C26 124.64(10)
O13 C12 C11 115.90(9)
C26 C12 C11 119.45(10)
C12 O13 C14 116.69(9)
O13 C14 C15 107.23(10)
O13 C14 H14A 109.2(12)
C15 C14 H14A 109.7(12)
O13 C14 H14B 109.9(9)
C15 C14 H14B 110.0(9)
H14A C14 H14B 110.7(15)
N16 C15 C14 111.93(13)
N16 C15 H15A 113.7(13)
C14 C15 H15A 103.4(13)
N16 C15 H15B 113.7(11)
C14 C15 H15B 106.7(11)
H15A C15 H15B 106.7(17)
C17 N16 C15 122.58(13)
C17 N16 H16 118.2(12)
C15 N16 H16 118.8(12)
O17 C17 N16 124.43(16)
O17 C17 C18 118.62(15)
N16 C17 C18 116.92(12)
O19 C18 C17 110.09(13)
O19 C18 H16B 109.6
C17 C18 H16B 109.6
O19 C18 H16A 109.6
C17 C18 H16A 109.6
H16B C18 H16A 108.2
C1 O19 C18 118.67(14)
C21 C20 C1 118.90(13)
C21 C20 H20 117.3(12)
C1 C20 H20 123.6(12)
C20 C21 C22 121.83(13)
C20 C21 H21 112.3(11)
C22 C21 H21 125.8(11)
C21 C22 C3 119.03(14)
C21 C22 H22 121.2(13)
C3 C22 H22 119.7(13)
C11 C23 C24 120.11(11)
C11 C23 H23 117.0(12)
C24 C23 H23 122.7(12)
C25 C24 C23 119.94(11)
C25 C24 H24 121.9(10)
C23 C24 H24 118.0(10)
C24 C25 C26 120.08(11)
C24 C25 H25 119.9(11)
C26 C25 H25 119.6(11)
C12 C26 C25 120.53(11)
C12 C26 H26 118.8(9)
C25 C26 H26 120.4(9)
C2 O27 C28 114.61(9)
O27 C28 C29 108.32(10)
O27 C28 H28A 107.7(11)
C29 C28 H28A 115.1(11)
O27 C28 H28B 112.4(12)
C29 C28 H28B 113.9(12)
H28A C28 H28B 99.1(15)
C30 C29 C34 119.65(14)
C30 C29 C28 121.36(12)
C34 C29 C28 118.99(15)
C29 C30 C31 120.28(17)
C29 C30 H30 123.3(11)
C31 C30 H30 116.2(11)
C32 C31 C30 119.6(2)
C32 C31 H31 127.9(13)
C30 C31 H31 112.3(13)
C33 C32 C31 120.30(18)
C33 C32 H32 118.0(17)
C31 C32 H32 121.6(17)
C32 C33 C34 120.73(19)
C32 C33 H33 111.4(14)
C34 C33 H33 127.4(15)
C33 C34 C29 119.4(2)
C33 C34 H34 121.4(13)
C29 C34 H34 119.2(13)

loop_
_geom_bond_atom_site_label_1
_geom_bond_atom_site_label_2
_geom_bond_distance
C1 O19 1.3674(19)
C1 C20 1.387(2)
C1 C2 1.3977(17)
C2 O27 1.3765(14)
C2 C3 1.3845(18)
C3 O4 1.3764(16)
C3 C22 1.3917(18)
O4 C5 1.4286(17)
C5 C6 1.519(2)
C5 H5A 0.95(2)
C5 H5B 0.99(2)
C6 O6 1.2353(16)
C6 N7 1.3320(18)
N7 C8 1.4536(17)
N7 H7 0.834(19)
C8 C9 1.5117(17)
C8 H8A 0.957(17)
C8 H8B 0.995(18)
C9 O10 1.4276(14)
C9 H9A 1.01(2)
C9 H9B 0.982(17)
O10 C11 1.3694(13)
C11 C23 1.3893(15)
C11 C12 1.4018(15)
C12 O13 1.3662(13)
C12 C26 1.3855(15)
O13 C14 1.4297(15)
C14 C15 1.5108(18)
C14 H14A 0.857(19)
C14 H14B 1.064(16)
C15 N16 1.452(2)
C15 H15A 1.12(2)
C15 H15B 1.04(2)
N16 C17 1.332(2)
N16 H16 0.835(18)
C17 O17 1.2287(17)
C17 C18 1.509(3)
C18 O19 1.4349(17)
C18 H16B 0.9700
C18 H16A 0.9700
C20 C21 1.376(3)
C20 H20 1.02(2)
C21 C22 1.389(2)
C21 H21 0.966(19)
C22 H22 0.92(2)
C23 C24 1.3983(17)
C23 H23 0.935(18)
C24 C25 1.3782(19)
C24 H24 0.975(18)
C25 C26 1.3939(17)
C25 H25 1.049(19)
C26 H26 1.030(15)
O27 C28 1.4390(15)
C28 C29 1.4925(19)
C28 H28A 1.08(2)
C28 H28B 0.963(19)
C29 C30 1.392(2)
C29 C34 1.401(2)
C30 C31 1.401(2)
C30 H30 0.976(19)
C31 C32 1.389(3)
C31 H31 1.14(2)
C32 C33 1.375(4)
C32 H32 1.16(3)
C33 C34 1.400(3)
C33 H33 1.10(3)
C34 H34 1.24(3)

loop_
_geom_hbond_atom_site_label_D
_geom_hbond_atom_site_label_H
_geom_hbond_atom_site_label_A
_geom_hbond_distance_DH
_geom_hbond_distance_HA
_geom_hbond_distance_DA
_geom_hbond_angle_DHA
N7 H7 O4 0.834(19) 2.293(18) 2.7009(16) 110.5(15)
N7 H7 O27 0.834(19) 2.229(19) 3.0622(14) 176.6(17)
N16 H16 O19 0.835(18) 2.206(17) 2.6135(18) 110.1(14)
N16 H16 O27 0.835(18) 2.833(18) 3.6548(16) 168.5(15)

loop_
_geom_torsion_atom_site_label_1
_geom_torsion_atom_site_label_2
_geom_torsion_atom_site_label_3
_geom_torsion_atom_site_label_4
_geom_torsion
O19 C1 C2 O27 7.86(17)
C20 C1 C2 O27 -173.73(11)
O19 C1 C2 C3 -176.91(10)
C20 C1 C2 C3 1.50(18)
O27 C2 C3 O4 -9.27(15)
C1 C2 C3 O4 175.40(10)
O27 C2 C3 C22 173.23(10)
C1 C2 C3 C22 -2.10(17)
C2 C3 O4 C5 122.91(13)
C22 C3 O4 C5 -59.67(16)
C3 O4 C5 C6 -113.56(14)
O4 C5 C6 O6 -166.97(13)
O4 C5 C6 N7 14.06(19)
O6 C6 N7 C8 0.9(2)
C5 C6 N7 C8 179.81(12)
C6 N7 C8 C9 -79.46(14)
N7 C8 C9 O10 -73.16(13)
C8 C9 O10 C11 177.90(10)
C9 O10 C11 C23 -0.23(16)
C9 O10 C11 C12 -179.89(10)
O10 C11 C12 O13 -1.67(14)
C23 C11 C12 O13 178.65(10)
O10 C11 C12 C26 178.00(10)
C23 C11 C12 C26 -1.67(16)
C26 C12 O13 C14 6.57(17)
C11 C12 O13 C14 -173.78(10)
C12 O13 C14 C15 -179.62(11)
O13 C14 C15 N16 64.87(16)
C14 C15 N16 C17 82.64(17)
C15 N16 C17 O17 0.4(2)
C15 N16 C17 C18 -177.59(14)
O17 C17 C18 O19 175.43(15)
N16 C17 C18 O19 -6.5(2)
C20 C1 O19 C18 37.0(2)
C2 C1 O19 C18 -144.70(13)
C17 C18 O19 C1 130.91(15)
O19 C1 C20 C21 178.56(12)
C2 C1 C20 C21 0.32(19)
C1 C20 C21 C22 -1.6(2)
C20 C21 C22 C3 0.96(19)
O4 C3 C22 C21 -176.47(11)
C2 C3 C22 C21 0.89(18)
O10 C11 C23 C24 -179.42(11)
C12 C11 C23 C24 0.23(17)
C11 C23 C24 C25 0.85(19)
C23 C24 C25 C26 -0.48(19)
O13 C12 C26 C25 -178.30(11)
C11 C12 C26 C25 2.06(17)
C24 C25 C26 C12 -0.99(18)
C3 C2 O27 C28 104.94(12)
C1 C2 O27 C28 -79.78(14)
C2 O27 C28 C29 -175.29(10)
O27 C28 C29 C30 -29.58(16)
O27 C28 C29 C34 150.33(11)
C34 C29 C30 C31 1.5(2)
C28 C29 C30 C31 -178.62(13)
C29 C30 C31 C32 -1.1(2)
C30 C31 C32 C33 -0.1(3)
C31 C32 C33 C34 0.9(3)
C32 C33 C34 C29 -0.6(2)
C30 C29 C34 C33 -0.7(2)
C28 C29 C34 C33 179.44(13)
